data_1553545
loop_
_publ_author_name
'Gong, Xinxing'
'Li, Guangming'
'Wu, Jie'

_publ_section_title
;
 Synthesis of polycyclic sultams via a palladium-catalyzed reaction of
 1-bromo-2-(cyclopropylidenemethyl)benzenes with
 2-alkynylbenzenesulfonamides
;
_journal_issue 1
_journal_name_full 'Organic Chemistry Frontiers'
_journal_page_first 14
_journal_paper_doi 10.1039/C6QO00480F
_journal_volume 4
_journal_year 2017
_chemical_formula_sum 'C25 H21 N O2 S'
_chemical_formula_weight 399.49
_space_group_crystal_system trigonal
_space_group_IT_number 161
_space_group_name_Hall 'R 3 -2"c'
_space_group_name_H-M_alt 'R 3 c :H'
_atom_sites_solution_hydrogens geom
_audit_block_doi 10.5517/ccdc.csd.cc1m2c24
_audit_creation_method SHELXL-2014/7
_audit_update_record
;
2016-07-10 deposited with the CCDC.
2016-10-26 downloaded from the CCDC.
;
_cell_angle_alpha 90
_cell_angle_beta 90
_cell_angle_gamma 120
_cell_formula_units_Z 18
_cell_length_a 33.922(6)
_cell_length_b 33.922(6)
_cell_length_c 11.008(2)
_cell_measurement_reflns_used 3675
_cell_measurement_temperature 173(2)
_cell_measurement_theta_max 22.06
_cell_measurement_theta_min 2.40
_cell_volume 10970(3)
_computing_cell_refinement 'Bruker SAINT'
_computing_data_collection 'Bruker APEX2'
_computing_data_reduction 'Bruker SAINT'
_computing_molecular_graphics 'Bruker SHELXTL'
_computing_publication_material 'Bruker SHELXTL'
_computing_structure_refinement 'SHELXL-2014/7 (Sheldrick, 2014)'
_computing_structure_solution 'SHELXS-97 (Sheldrick, 2008)'
_diffrn_ambient_temperature 173(2)
_diffrn_measured_fraction_theta_full 1.000
_diffrn_measured_fraction_theta_max 1.000
_diffrn_measurement_device_type 'Bruker APEX-II CCD'
_diffrn_measurement_method '\f and \w scans'
_diffrn_radiation_type MoK\a
_diffrn_radiation_wavelength 0.71073
_diffrn_reflns_av_R_equivalents 0.1586
_diffrn_reflns_av_unetI/netI 0.1223
_diffrn_reflns_Laue_measured_fraction_full 1.000
_diffrn_reflns_Laue_measured_fraction_max 1.000
_diffrn_reflns_limit_h_max 43
_diffrn_reflns_limit_h_min -44
_diffrn_reflns_limit_k_max 43
_diffrn_reflns_limit_k_min -43
_diffrn_reflns_limit_l_max 14
_diffrn_reflns_limit_l_min -13
_diffrn_reflns_number 26825
_diffrn_reflns_point_group_measured_fraction_full 0.998
_diffrn_reflns_point_group_measured_fraction_max 0.992
_diffrn_reflns_theta_full 25.242
_diffrn_reflns_theta_max 27.470
_diffrn_reflns_theta_min 1.201
_exptl_absorpt_coefficient_mu 0.150
_exptl_absorpt_correction_T_max 0.746
_exptl_absorpt_correction_T_min 0.586
_exptl_absorpt_correction_type multi-scan
_exptl_absorpt_process_details sadabs
_exptl_crystal_colour white
_exptl_crystal_density_diffrn 1.088
_exptl_crystal_description block
_exptl_crystal_F_000 3780
_exptl_crystal_size_max 0.650
_exptl_crystal_size_mid 0.120
_exptl_crystal_size_min 0.110
_refine_diff_density_max 0.204
_refine_diff_density_min -0.200
_refine_diff_density_rms 0.054
_refine_ls_abs_structure_details
; 
 Flack x determined using 1143 quotients [(I+)-(I-)]/[(I+)+(I-)] 
 (Parsons, Flack and Wagner, Acta Cryst. B69 (2013) 249-259). 
;
_refine_ls_abs_structure_Flack -0.31(13)
_refine_ls_extinction_method none
_refine_ls_goodness_of_fit_ref 0.925
_refine_ls_hydrogen_treatment constr
_refine_ls_matrix_type full
_refine_ls_number_parameters 263
_refine_ls_number_reflns 5552
_refine_ls_number_restraints 1
_refine_ls_restrained_S_all 0.925
_refine_ls_R_factor_all 0.0953
_refine_ls_R_factor_gt 0.0620
_refine_ls_shift/su_max 0.003
_refine_ls_shift/su_mean 0.001
_refine_ls_structure_factor_coef Fsqd
_refine_ls_weighting_details 'w=1/[\s^2^(Fo^2^)+(0.0619P)^2^] where P=(Fo^2^+2Fc^2^)/3'
_refine_ls_weighting_scheme calc
_refine_ls_wR_factor_gt 0.1336
_refine_ls_wR_factor_ref 0.1442
_reflns_Friedel_coverage 0.976
_reflns_Friedel_fraction_full 0.995
_reflns_Friedel_fraction_max 0.984
_reflns_number_gt 3251
_reflns_number_total 5552
_reflns_threshold_expression 'I > 2\s(I)'
_cod_data_source_file c6qo00480f2.cif
_cod_data_source_block mo_60511c
_cod_original_cell_volume 10970(5)
_cod_database_code 1553545
_shelx_shelxl_version_number 2014/7
_shelx_space_group_comment
; 
The symmetry employed for this shelxl refinement is uniquely defined 
by the following loop, which should always be used as a source of 
symmetry information in preference to the above space-group names. 
They are only intended as comments. 
;
_shelx_estimated_absorpt_t_min 0.909
_shelx_estimated_absorpt_t_max 0.984
_platon_squeeze_void_probe_radius 1.20

loop_
_space_group_symop_operation_xyz
'x, y, z'
'-y, x-y, z'
'-x+y, -x, z'
'-y, -x, z+1/2'
'-x+y, y, z+1/2'
'x, x-y, z+1/2'
'x+2/3, y+1/3, z+1/3'
'-y+2/3, x-y+1/3, z+1/3'
'-x+y+2/3, -x+1/3, z+1/3'
'-y+2/3, -x+1/3, z+5/6'
'-x+y+2/3, y+1/3, z+5/6'
'x+2/3, x-y+1/3, z+5/6'
'x+1/3, y+2/3, z+2/3'
'-y+1/3, x-y+2/3, z+2/3'
'-x+y+1/3, -x+2/3, z+2/3'
'-y+1/3, -x+2/3, z+7/6'
'-x+y+1/3, y+2/3, z+7/6'
'x+1/3, x-y+2/3, z+7/6'

loop_
_atom_site_label
_atom_site_type_symbol
_atom_site_fract_x
_atom_site_fract_y
_atom_site_fract_z
_atom_site_U_iso_or_equiv
_atom_site_adp_type
_atom_site_occupancy
_atom_site_site_symmetry_order
_atom_site_calc_flag
_atom_site_refinement_flags_posn
_atom_site_refinement_flags_adp
S1 S 0.99988(4) 0.79557(4) 0.04832(12) 0.0346(3) Uani 1 1 d . .
O1 O 1.04592(11) 0.81618(13) 0.0870(4) 0.0449(10) Uani 1 1 d . .
O2 O 0.99041(13) 0.79596(13) -0.0776(3) 0.0441(10) Uani 1 1 d . .
N1 N 0.97683(14) 0.82027(14) 0.1226(4) 0.0345(10) Uani 1 1 d . .
C1 C 0.93214(16) 0.81306(17) 0.0859(5) 0.0354(12) Uani 1 1 d . .
C2 C 0.89162(15) 0.76588(16) 0.1201(5) 0.0301(11) Uani 1 1 d . .
H2 H 0.8906 0.7607 0.2097 0.036 Uiso 1 1 calc R U
C3 C 0.84652(16) 0.75936(17) 0.0748(5) 0.0330(12) Uani 1 1 d . .
C4 C 0.82144(17) 0.77862(18) 0.1166(5) 0.0365(13) Uani 1 1 d . .
H4 H 0.8318 0.7994 0.1828 0.044 Uiso 1 1 calc R U
C5 C 0.78044(17) 0.76651(18) 0.0582(5) 0.0371(13) Uani 1 1 d . .
H5 H 0.7625 0.7791 0.0854 0.045 Uiso 1 1 calc R U
C6 C 0.76537(18) 0.73648(18) -0.0386(5) 0.0392(13) Uani 1 1 d . .
H6 H 0.7379 0.7296 -0.0787 0.047 Uiso 1 1 calc R U
C7 C 0.78961(16) 0.71668(18) -0.0771(5) 0.0339(12) Uani 1 1 d . .
H7 H 0.7790 0.6960 -0.1434 0.041 Uiso 1 1 calc R U
C8 C 0.83013(16) 0.72698(17) -0.0186(4) 0.0305(11) Uani 1 1 d . .
C9 C 0.86099(15) 0.70874(16) -0.0324(4) 0.0274(11) Uani 1 1 d . .
C10 C 0.89454(15) 0.72834(16) 0.0505(4) 0.0280(11) Uani 1 1 d . .
C11 C 0.92616(17) 0.71143(16) 0.0822(4) 0.0314(11) Uani 1 1 d . .
C12 C 0.90704(19) 0.66485(18) 0.1083(5) 0.0380(13) Uani 1 1 d . .
H12 H 0.8752 0.6451 0.0991 0.046 Uiso 1 1 calc R U
C13 C 0.9336(2) 0.6475(2) 0.1468(5) 0.0412(14) Uani 1 1 d . .
H13 H 0.9197 0.6160 0.1650 0.049 Uiso 1 1 calc R U
C14 C 0.9790(2) 0.6741(2) 0.1595(5) 0.0443(14) Uani 1 1 d . .
H14 H 0.9970 0.6616 0.1868 0.053 Uiso 1 1 calc R U
C15 C 0.99879(18) 0.7193(2) 0.1326(5) 0.0392(13) Uani 1 1 d . .
H15 H 1.0308 0.7382 0.1396 0.047 Uiso 1 1 calc R U
C16 C 0.97236(16) 0.73785(17) 0.0948(4) 0.0303(11) Uani 1 1 d . .
C17 C 0.98651(18) 0.82726(19) 0.2540(5) 0.0432(13) Uani 1 1 d . .
H17A H 0.9765 0.8478 0.2856 0.065 Uiso 1 1 calc R U
H17B H 1.0193 0.8407 0.2675 0.065 Uiso 1 1 calc R U
H17C H 0.9702 0.7979 0.2961 0.065 Uiso 1 1 calc R U
C18 C 0.9311(2) 0.8355(2) -0.0278(6) 0.0557(17) Uani 1 1 d . .
H18A H 0.9597 0.8520 -0.0748 0.067 Uiso 1 1 calc R U
H18B H 0.9030 0.8204 -0.0774 0.067 Uiso 1 1 calc R U
C19 C 0.9288(2) 0.85455(19) 0.0899(7) 0.0590(19) Uani 1 1 d . .
H19A H 0.8993 0.8515 0.1142 0.071 Uiso 1 1 calc R U
H19B H 0.9560 0.8831 0.1168 0.071 Uiso 1 1 calc R U
C20 C 0.85582(17) 0.67516(17) -0.1261(4) 0.0310(11) Uani 1 1 d . .
C21 C 0.81614(18) 0.63596(17) -0.1476(5) 0.0376(12) Uani 1 1 d . .
H21 H 0.7902 0.6293 -0.1000 0.045 Uiso 1 1 calc R U
C22 C 0.8124(2) 0.6056(2) -0.2359(5) 0.0484(15) Uani 1 1 d . .
H22 H 0.7841 0.5787 -0.2502 0.058 Uiso 1 1 calc R U
C23 C 0.8502(2) 0.6148(2) -0.3035(5) 0.0503(16) Uani 1 1 d . .
H23 H 0.8482 0.5938 -0.3638 0.060 Uiso 1 1 calc R U
C24 C 0.8901(2) 0.6534(2) -0.2844(5) 0.0483(16) Uani 1 1 d . .
H24 H 0.9156 0.6596 -0.3332 0.058 Uiso 1 1 calc R U
C25 C 0.89474(19) 0.68426(19) -0.1958(5) 0.0380(13) Uani 1 1 d . .
H25 H 0.9233 0.7109 -0.1817 0.046 Uiso 1 1 calc R U

loop_
_atom_site_aniso_label
_atom_site_aniso_U_11
_atom_site_aniso_U_22
_atom_site_aniso_U_33
_atom_site_aniso_U_23
_atom_site_aniso_U_13
_atom_site_aniso_U_12
S1 0.0272(6) 0.0393(8) 0.0339(6) 0.0001(6) -0.0002(5) 0.0141(6)
O1 0.0240(19) 0.050(2) 0.052(2) -0.0031(19) -0.0021(17) 0.0119(17)
O2 0.050(2) 0.050(2) 0.029(2) 0.0038(17) 0.0006(17) 0.022(2)
N1 0.029(2) 0.034(2) 0.037(2) -0.002(2) -0.0070(19) 0.014(2)
C1 0.029(3) 0.030(3) 0.046(3) 0.003(2) -0.001(2) 0.014(2)
C2 0.025(2) 0.034(3) 0.031(3) -0.001(2) -0.001(2) 0.015(2)
C3 0.030(3) 0.035(3) 0.032(3) 0.004(2) 0.004(2) 0.015(2)
C4 0.034(3) 0.039(3) 0.043(3) -0.001(2) 0.006(2) 0.022(3)
C5 0.029(3) 0.042(3) 0.044(3) 0.008(3) 0.010(3) 0.021(2)
C6 0.023(3) 0.044(3) 0.050(3) 0.007(3) 0.001(2) 0.016(2)
C7 0.023(3) 0.041(3) 0.037(3) 0.000(2) -0.003(2) 0.016(2)
C8 0.028(3) 0.031(3) 0.027(3) 0.000(2) -0.002(2) 0.011(2)
C9 0.023(2) 0.029(3) 0.030(3) -0.003(2) 0.000(2) 0.012(2)
C10 0.026(2) 0.031(3) 0.031(3) -0.002(2) -0.001(2) 0.017(2)
C11 0.035(3) 0.036(3) 0.027(3) -0.001(2) 0.001(2) 0.020(2)
C12 0.039(3) 0.044(3) 0.034(3) -0.003(2) 0.000(2) 0.023(3)
C13 0.060(4) 0.045(3) 0.033(3) 0.011(2) 0.007(3) 0.037(3)
C14 0.056(4) 0.050(4) 0.041(3) 0.006(3) 0.003(3) 0.037(3)
C15 0.034(3) 0.058(4) 0.037(3) -0.005(3) -0.001(2) 0.031(3)
C16 0.028(3) 0.038(3) 0.028(2) 0.000(2) 0.000(2) 0.018(2)
C17 0.037(3) 0.049(3) 0.044(3) -0.012(3) -0.006(3) 0.021(3)
C18 0.038(3) 0.052(4) 0.070(5) 0.013(3) -0.008(3) 0.017(3)
C19 0.034(3) 0.035(3) 0.106(6) -0.001(3) -0.004(3) 0.016(3)
C20 0.039(3) 0.033(3) 0.029(3) 0.001(2) 0.002(2) 0.024(2)
C21 0.033(3) 0.039(3) 0.039(3) -0.004(3) -0.005(2) 0.016(3)
C22 0.057(4) 0.033(3) 0.050(4) -0.008(3) -0.006(3) 0.019(3)
C23 0.068(4) 0.039(3) 0.046(4) -0.008(3) -0.004(3) 0.028(3)
C24 0.067(4) 0.060(4) 0.037(3) 0.005(3) 0.010(3) 0.046(4)
C25 0.044(3) 0.045(3) 0.031(3) 0.006(2) 0.003(2) 0.026(3)

loop_
_atom_type_symbol
_atom_type_description
_atom_type_scat_dispersion_real
_atom_type_scat_dispersion_imag
_atom_type_scat_source
C C 0.0033 0.0016 'International Tables Vol C Tables 4.2.6.8 and 6.1.1.4'
H H 0.0000 0.0000 'International Tables Vol C Tables 4.2.6.8 and 6.1.1.4'
N N 0.0061 0.0033 'International Tables Vol C Tables 4.2.6.8 and 6.1.1.4'
O O 0.0106 0.0060 'International Tables Vol C Tables 4.2.6.8 and 6.1.1.4'
S S 0.1246 0.1234 'International Tables Vol C Tables 4.2.6.8 and 6.1.1.4'

loop_
_geom_angle_atom_site_label_1
_geom_angle_atom_site_label_2
_geom_angle_atom_site_label_3
_geom_angle
O1 S1 O2 119.0(2)
O1 S1 N1 106.8(2)
O2 S1 N1 108.4(2)
O1 S1 C16 107.4(2)
O2 S1 C16 107.1(2)
N1 S1 C16 107.5(2)
C1 N1 C17 115.2(4)
C1 N1 S1 120.0(3)
C17 N1 S1 116.8(3)
N1 C1 C19 113.6(4)
N1 C1 C18 115.9(4)
C19 C1 C18 59.8(4)
N1 C1 C2 114.5(4)
C19 C1 C2 122.0(4)
C18 C1 C2 120.2(4)
C3 C2 C10 101.2(4)
C3 C2 C1 112.4(4)
C10 C2 C1 110.2(4)
C4 C3 C8 121.2(5)
C4 C3 C2 129.4(5)
C8 C3 C2 109.4(4)
C3 C4 C5 117.7(5)
C6 C5 C4 121.3(5)
C7 C6 C5 120.7(5)
C6 C7 C8 119.7(5)
C7 C8 C3 119.3(5)
C7 C8 C9 132.0(5)
C3 C8 C9 108.6(4)
C10 C9 C8 109.1(4)
C10 C9 C20 126.7(4)
C8 C9 C20 124.1(4)
C9 C10 C11 124.2(4)
C9 C10 C2 111.1(4)
C11 C10 C2 124.2(4)
C16 C11 C12 116.7(5)
C16 C11 C10 125.5(4)
C12 C11 C10 117.7(4)
C13 C12 C11 121.0(5)
C14 C13 C12 121.5(6)
C13 C14 C15 119.0(5)
C14 C15 C16 120.5(5)
C11 C16 C15 121.3(5)
C11 C16 S1 119.5(4)
C15 C16 S1 118.9(4)
C19 C18 C1 59.9(4)
C18 C19 C1 60.3(4)
C21 C20 C25 118.5(5)
C21 C20 C9 123.5(4)
C25 C20 C9 118.0(5)
C20 C21 C22 122.1(5)
C21 C22 C23 119.0(5)
C24 C23 C22 120.3(6)
C23 C24 C25 121.7(6)
C24 C25 C20 118.3(5)

loop_
_geom_bond_atom_site_label_1
_geom_bond_atom_site_label_2
_geom_bond_distance
S1 O1 1.420(4)
S1 O2 1.425(4)
S1 N1 1.624(4)
S1 C16 1.772(5)
N1 C1 1.466(6)
N1 C17 1.476(7)
C1 C19 1.468(8)
C1 C18 1.475(8)
C1 C2 1.547(7)
C2 C3 1.517(7)
C2 C10 1.531(7)
C3 C4 1.385(7)
C3 C8 1.400(7)
C4 C5 1.395(7)
C5 C6 1.383(8)
C6 C7 1.363(7)
C7 C8 1.395(7)
C8 C9 1.466(7)
C9 C10 1.346(6)
C9 C20 1.481(7)
C10 C11 1.489(7)
C11 C16 1.369(7)
C11 C12 1.406(7)
C12 C13 1.366(7)
C13 C14 1.350(8)
C14 C15 1.363(8)
C15 C16 1.392(7)
C18 C19 1.467(9)
C20 C21 1.358(7)
C20 C25 1.421(7)
C21 C22 1.375(8)
C22 C23 1.378(8)
C23 C24 1.349(8)
C24 C25 1.381(8)

loop_
_geom_torsion_atom_site_label_1
_geom_torsion_atom_site_label_2
_geom_torsion_atom_site_label_3
_geom_torsion_atom_site_label_4
_geom_torsion
O1 S1 N1 C1 167.9(4)
O2 S1 N1 C1 38.4(4)
C16 S1 N1 C1 -77.1(4)
O1 S1 N1 C17 -44.9(4)
O2 S1 N1 C17 -174.3(4)
C16 S1 N1 C17 70.2(4)
C17 N1 C1 C19 73.4(6)
S1 N1 C1 C19 -138.8(5)
C17 N1 C1 C18 140.0(5)
S1 N1 C1 C18 -72.3(6)
C17 N1 C1 C2 -73.2(6)
S1 N1 C1 C2 74.5(5)
N1 C1 C2 C3 -177.2(4)
C19 C1 C2 C3 39.2(7)
C18 C1 C2 C3 -32.0(7)
N1 C1 C2 C10 -65.2(5)
C19 C1 C2 C10 151.2(5)
C18 C1 C2 C10 80.0(6)
C10 C2 C3 C4 169.7(5)
C1 C2 C3 C4 -72.8(7)
C10 C2 C3 C8 -7.0(5)
C1 C2 C3 C8 110.5(5)
C8 C3 C4 C5 -3.4(7)
C2 C3 C4 C5 -179.7(5)
C3 C4 C5 C6 -0.3(7)
C4 C5 C6 C7 2.2(8)
C5 C6 C7 C8 -0.3(8)
C6 C7 C8 C3 -3.3(7)
C6 C7 C8 C9 174.3(5)
C4 C3 C8 C7 5.2(7)
C2 C3 C8 C7 -177.8(4)
C4 C3 C8 C9 -172.9(4)
C2 C3 C8 C9 4.1(5)
C7 C8 C9 C10 -176.7(5)
C3 C8 C9 C10 1.1(6)
C7 C8 C9 C20 5.1(8)
C3 C8 C9 C20 -177.1(4)
C8 C9 C10 C11 166.1(4)
C20 C9 C10 C11 -15.7(8)
C8 C9 C10 C2 -5.9(5)
C20 C9 C10 C2 172.3(4)
C3 C2 C10 C9 7.9(5)
C1 C2 C10 C9 -111.2(5)
C3 C2 C10 C11 -164.1(4)
C1 C2 C10 C11 76.8(5)
C9 C10 C11 C16 134.7(5)
C2 C10 C11 C16 -54.3(7)
C9 C10 C11 C12 -49.2(7)
C2 C10 C11 C12 121.8(5)
C16 C11 C12 C13 1.3(7)
C10 C11 C12 C13 -175.1(5)
C11 C12 C13 C14 -0.9(8)
C12 C13 C14 C15 -0.4(8)
C13 C14 C15 C16 1.2(8)
C12 C11 C16 C15 -0.5(7)
C10 C11 C16 C15 175.7(5)
C12 C11 C16 S1 173.4(4)
C10 C11 C16 S1 -10.5(7)
C14 C15 C16 C11 -0.8(8)
C14 C15 C16 S1 -174.7(4)
O1 S1 C16 C11 172.0(4)
O2 S1 C16 C11 -59.1(5)
N1 S1 C16 C11 57.3(4)
O1 S1 C16 C15 -14.1(5)
O2 S1 C16 C15 114.9(4)
N1 S1 C16 C15 -128.7(4)
N1 C1 C18 C19 -103.4(5)
C2 C1 C18 C19 111.8(5)
N1 C1 C19 C18 107.3(5)
C2 C1 C19 C18 -108.8(6)
C10 C9 C20 C21 132.3(5)
C8 C9 C20 C21 -49.7(7)
C10 C9 C20 C25 -46.6(7)
C8 C9 C20 C25 131.4(5)
C25 C20 C21 C22 -1.5(8)
C9 C20 C21 C22 179.6(5)
C20 C21 C22 C23 1.2(9)
C21 C22 C23 C24 -1.2(9)
C22 C23 C24 C25 1.6(9)
C23 C24 C25 C20 -1.8(8)
C21 C20 C25 C24 1.8(7)
C9 C20 C25 C24 -179.2(5)

loop_
_platon_squeeze_void_nr
_platon_squeeze_void_average_x
_platon_squeeze_void_average_y
_platon_squeeze_void_average_z
_platon_squeeze_void_volume
_platon_squeeze_void_count_electrons
_platon_squeeze_void_content
1 0.000 0.000 -0.004 997 292 ' '
2 0.333 0.667 0.830 1007 292 ' '
3 0.667 0.333 0.497 1001 292 ' '
